data_7000537
loop_
_publ_author_name
'Shishkov, Igor V.'
'Rominger, Frank'
'Hofmann, Peter'

_publ_section_title
;
 Reversible substrate binding at copper centers in neutral copper(i)
 carbene complexes derived from
 bis(3-tert-butylimidazole-2-ylidene)methane
;
_journal_issue 8
_journal_name_full 'Dalton Transactions'
_journal_page_first 1428
_journal_paper_doi 10.1039/b813790k
_journal_year 2009
_chemical_formula_sum 'C15 H24 Br2 Cu2 N4'
_chemical_formula_weight 547.28
_chemical_name_common 'in paper 3'
_chemical_name_systematic
;
?
;
_space_group_IT_number 15
_symmetry_cell_setting monoclinic
_symmetry_space_group_name_Hall '-C 2yc'
_symmetry_space_group_name_H-M 'C 1 2/c 1'
_atom_sites_solution_hydrogens geom
_atom_sites_solution_primary direct
_atom_sites_solution_secondary difmap
_audit_creation_method SHELXL-97
_cell_angle_alpha 90.00
_cell_angle_beta 107.8060(10)
_cell_angle_gamma 90.00
_cell_formula_units_Z 8
_cell_length_a 24.9319(7)
_cell_length_b 10.6376(3)
_cell_length_c 15.3725(4)
_cell_measurement_temperature 200(2)
_cell_volume 3881.73(19)
_computing_cell_refinement 'Bruker SMART'
_computing_data_collection 'Bruker SMART'
_computing_data_reduction 'Bruker SHELXTL'
_computing_molecular_graphics 'Bruker SHELXTL'
_computing_publication_material 'Bruker SHELXTL'
_computing_structure_refinement 'SHELXL-97 (Sheldrick, 1997)'
_computing_structure_solution 'SHELXS-97 (Sheldrick, 1990)'
_diffrn_ambient_temperature 200(2)
_diffrn_measured_fraction_theta_full 1.000
_diffrn_measured_fraction_theta_max 1.000
_diffrn_measurement_device_type 'CCD area detector'
_diffrn_measurement_method 'phi and omega scans'
_diffrn_radiation_monochromator graphite
_diffrn_radiation_source 'fine-focus sealed tube'
_diffrn_radiation_type MoK\a
_diffrn_radiation_wavelength 0.71073
_diffrn_reflns_av_R_equivalents 0.0466
_diffrn_reflns_av_sigmaI/netI 0.0444
_diffrn_reflns_limit_h_max 32
_diffrn_reflns_limit_h_min -32
_diffrn_reflns_limit_k_max 13
_diffrn_reflns_limit_k_min -13
_diffrn_reflns_limit_l_max 19
_diffrn_reflns_limit_l_min -19
_diffrn_reflns_number 19536
_diffrn_reflns_theta_full 27.47
_diffrn_reflns_theta_max 27.47
_diffrn_reflns_theta_min 1.72
_exptl_absorpt_coefficient_mu 6.312
_exptl_absorpt_correction_T_max 0.90
_exptl_absorpt_correction_T_min 0.53
_exptl_absorpt_correction_type multi-scan
_exptl_absorpt_process_details 'Blessing, Acta Cryst. (1995) A51 33-38.'
_exptl_crystal_colour colorless
_exptl_crystal_density_diffrn 1.873
_exptl_crystal_density_method 'not measured'
_exptl_crystal_description polyhedron
_exptl_crystal_F_000 2160
_exptl_crystal_size_max 0.42
_exptl_crystal_size_mid 0.1
_exptl_crystal_size_min 0.08
_refine_diff_density_max 0.490
_refine_diff_density_min -0.672
_refine_diff_density_rms 0.097
_refine_ls_extinction_method none
_refine_ls_goodness_of_fit_ref 0.989
_refine_ls_hydrogen_treatment constr
_refine_ls_matrix_type full
_refine_ls_number_parameters 215
_refine_ls_number_reflns 4442
_refine_ls_number_restraints 0
_refine_ls_restrained_S_all 0.989
_refine_ls_R_factor_all 0.0537
_refine_ls_R_factor_gt 0.0290
_refine_ls_shift/su_max 0.000
_refine_ls_shift/su_mean 0.000
_refine_ls_structure_factor_coef Fsqd
_refine_ls_weighting_details 'calc w=1/[\s^2^(Fo^2^)+(0.0309P)^2^+0.0000P] where P=(Fo^2^+2Fc^2^)/3'
_refine_ls_weighting_scheme calc
_refine_ls_wR_factor_gt 0.0615
_refine_ls_wR_factor_ref 0.0686
_reflns_number_gt 3097
_reflns_number_total 4442
_reflns_threshold_expression >2sigma(I)
_cod_data_source_file b813790k.txt
_cod_data_source_block ivsh11
_cod_depositor_comments
;
The following automatic conversions were performed:
'_symmetry_cell_setting' value 'Monoclinic' changed to 'monoclinic'
according to '/home/saulius/struct/CIF-dictionaries/cif_core.dic'
dictionary named 'cif_core.dic' version 2.4.1 from 2010-06-29.

Automatic conversion script
Id: cif_fix_enum 1527 2010-12-29 10:47:43Z saulius 
;
_cod_original_cell_volume 3881.72(18)
_cod_original_sg_symbol_H-M C2/c
_cod_database_code 7000537

loop_
_symmetry_equiv_pos_as_xyz
'x, y, z'
'-x, y, -z+1/2'
'x+1/2, y+1/2, z'
'-x+1/2, y+1/2, -z+1/2'
'-x, -y, -z'
'x, -y, z-1/2'
'-x+1/2, -y+1/2, -z'
'x+1/2, -y+1/2, z-1/2'

loop_
_atom_site_label
_atom_site_type_symbol
_atom_site_fract_x
_atom_site_fract_y
_atom_site_fract_z
_atom_site_U_iso_or_equiv
_atom_site_adp_type
_atom_site_occupancy
_atom_site_symmetry_multiplicity
_atom_site_calc_flag
_atom_site_refinement_flags
_atom_site_disorder_assembly
_atom_site_disorder_group
Cu1 Cu 0.082415(15) 0.15585(3) 0.12009(2) 0.02628(10) Uani 1 1 d . . .
Cu2 Cu 0.083549(15) 0.34464(3) -0.03898(2) 0.02616(10) Uani 1 1 d . . .
Br1 Br 0.004832(12) 0.25161(4) 0.00188(2) 0.04126(11) Uani 1 1 d . . .
Br2 Br 0.161690(11) 0.25002(3) 0.080178(19) 0.02652(9) Uani 1 1 d . . .
C1 C 0.08381(11) 0.0649(2) 0.22816(18) 0.0188(6) Uani 1 1 d . . .
N2 N 0.11911(10) -0.0247(2) 0.27752(16) 0.0215(5) Uani 1 1 d . . .
C3 C 0.10759(13) -0.0490(3) 0.3589(2) 0.0315(7) Uani 1 1 d . . .
H3 H 0.1271 -0.1067 0.4050 0.038 Uiso 1 1 calc R . .
C4 C 0.06395(13) 0.0237(3) 0.3606(2) 0.0327(8) Uani 1 1 d . . .
H4 H 0.0462 0.0270 0.4071 0.039 Uiso 1 1 calc R . .
N5 N 0.05010(9) 0.0930(2) 0.28077(15) 0.0206(5) Uani 1 1 d . . .
C5 C 0.0000 0.1715(4) 0.2500 0.0218(9) Uani 1 2 d S . .
H5A H 0.0026 0.2261 0.1993 0.026 Uiso 0.50 1 calc PR . .
H5B H -0.0026 0.2261 0.3007 0.026 Uiso 0.50 1 calc PR . .
C6 C 0.08435(11) 0.4348(2) -0.14655(18) 0.0189(6) Uani 1 1 d . . .
N7 N 0.11973(9) 0.5244(2) -0.16144(15) 0.0199(5) Uani 1 1 d . . .
C8 C 0.10726(13) 0.5493(3) -0.2541(2) 0.0301(7) Uani 1 1 d . . .
H8 H 0.1264 0.6072 -0.2813 0.036 Uiso 1 1 calc R . .
C9 C 0.06342(13) 0.4770(3) -0.2984(2) 0.0293(7) Uani 1 1 d . . .
H9 H 0.0452 0.4740 -0.3624 0.035 Uiso 1 1 calc R . .
N10 N 0.05009(9) 0.4079(2) -0.23194(15) 0.0196(5) Uani 1 1 d . . .
C10 C 0.0000 0.3284(4) -0.2500 0.0215(9) Uani 1 2 d S . .
H10A H -0.0029 0.2738 -0.3034 0.026 Uiso 0.50 1 calc PR . .
H10B H 0.0029 0.2738 -0.1966 0.026 Uiso 0.50 1 calc PR . .
C11 C 0.16654(11) -0.0840(3) 0.2514(2) 0.0244(7) Uani 1 1 d . . .
C12 C 0.14804(14) -0.1085(3) 0.1488(2) 0.0401(9) Uani 1 1 d . . .
H12A H 0.1129 -0.1569 0.1314 0.060 Uiso 1 1 calc R . .
H12B H 0.1774 -0.1562 0.1329 0.060 Uiso 1 1 calc R . .
H12C H 0.1419 -0.0282 0.1160 0.060 Uiso 1 1 calc R . .
C13 C 0.18163(14) -0.2092(3) 0.3023(3) 0.0458(10) Uani 1 1 d . . .
H13A H 0.1938 -0.1937 0.3683 0.069 Uiso 1 1 calc R . .
H13B H 0.2122 -0.2497 0.2851 0.069 Uiso 1 1 calc R . .
H13C H 0.1485 -0.2642 0.2861 0.069 Uiso 1 1 calc R . .
C14 C 0.21660(12) 0.0044(3) 0.2791(2) 0.0270(7) Uani 1 1 d . . .
H14A H 0.2065 0.0844 0.2465 0.040 Uiso 1 1 calc R . .
H14B H 0.2483 -0.0334 0.2635 0.040 Uiso 1 1 calc R . .
H14C H 0.2274 0.0194 0.3451 0.040 Uiso 1 1 calc R . .
C15 C 0.16740(11) 0.5827(3) -0.0886(2) 0.0230(6) Uani 1 1 d . . .
C16 C 0.18441(14) 0.7048(3) -0.1260(2) 0.0386(8) Uani 1 1 d . . .
H16A H 0.1995 0.6852 -0.1764 0.058 Uiso 1 1 calc R . .
H16B H 0.2133 0.7479 -0.0773 0.058 Uiso 1 1 calc R . .
H16C H 0.1514 0.7593 -0.1483 0.058 Uiso 1 1 calc R . .
C17 C 0.14873(13) 0.6129(3) -0.0057(2) 0.0362(8) Uani 1 1 d . . .
H17A H 0.1147 0.6650 -0.0244 0.054 Uiso 1 1 calc R . .
H17B H 0.1788 0.6587 0.0393 0.054 Uiso 1 1 calc R . .
H17C H 0.1407 0.5346 0.0215 0.054 Uiso 1 1 calc R . .
C18 C 0.21681(12) 0.4921(3) -0.0641(2) 0.0251(7) Uani 1 1 d . . .
H18A H 0.2064 0.4153 -0.0380 0.038 Uiso 1 1 calc R . .
H18B H 0.2491 0.5315 -0.0193 0.038 Uiso 1 1 calc R . .
H18C H 0.2268 0.4710 -0.1193 0.038 Uiso 1 1 calc R . .

loop_
_atom_site_aniso_label
_atom_site_aniso_U_11
_atom_site_aniso_U_22
_atom_site_aniso_U_33
_atom_site_aniso_U_23
_atom_site_aniso_U_13
_atom_site_aniso_U_12
Cu1 0.0290(2) 0.0293(2) 0.0235(2) 0.00490(16) 0.01242(17) 0.00272(16)
Cu2 0.0292(2) 0.0295(2) 0.0187(2) 0.00298(15) 0.00562(16) -0.00168(16)
Br1 0.01661(16) 0.0684(2) 0.0368(2) 0.02529(17) 0.00520(14) 0.00041(15)
Br2 0.01656(15) 0.03734(17) 0.02457(17) 0.00936(13) 0.00465(12) -0.00075(13)
C1 0.0123(13) 0.0213(15) 0.0230(15) 0.0003(12) 0.0057(12) -0.0015(11)
N2 0.0149(12) 0.0226(12) 0.0267(14) 0.0060(10) 0.0060(11) 0.0011(10)
C3 0.0283(18) 0.0393(19) 0.0273(17) 0.0149(15) 0.0092(14) 0.0033(15)
C4 0.0296(19) 0.0441(19) 0.0269(18) 0.0104(15) 0.0124(15) 0.0018(15)
N5 0.0153(12) 0.0270(13) 0.0208(13) 0.0023(10) 0.0072(10) -0.0009(10)
C5 0.0151(19) 0.021(2) 0.030(2) 0.000 0.0083(18) 0.000
C6 0.0142(14) 0.0201(15) 0.0201(15) 0.0013(12) 0.0020(12) 0.0024(11)
N7 0.0165(12) 0.0209(12) 0.0208(13) 0.0015(10) 0.0035(10) -0.0023(10)
C8 0.0292(18) 0.0352(18) 0.0251(17) 0.0083(14) 0.0071(14) -0.0044(14)
C9 0.0269(18) 0.0383(18) 0.0191(16) 0.0056(14) 0.0019(14) -0.0037(14)
N10 0.0146(12) 0.0257(13) 0.0167(13) 0.0013(10) 0.0019(10) -0.0011(10)
C10 0.0137(19) 0.023(2) 0.024(2) 0.000 -0.0001(17) 0.000
C11 0.0153(14) 0.0193(15) 0.0384(18) 0.0034(13) 0.0080(13) 0.0037(11)
C12 0.0290(18) 0.0401(19) 0.048(2) -0.0206(17) 0.0077(16) 0.0050(15)
C13 0.0301(19) 0.0284(17) 0.084(3) 0.0200(19) 0.024(2) 0.0084(15)
C14 0.0194(16) 0.0283(17) 0.0336(19) -0.0002(13) 0.0088(14) 0.0002(12)
C15 0.0158(14) 0.0216(15) 0.0273(16) -0.0016(13) 0.0003(12) -0.0026(12)
C16 0.0342(19) 0.0248(16) 0.045(2) 0.0059(15) -0.0052(17) -0.0064(15)
C17 0.0267(17) 0.0400(18) 0.040(2) -0.0192(16) 0.0076(15) -0.0012(14)
C18 0.0185(16) 0.0278(16) 0.0259(17) 0.0000(13) 0.0021(13) -0.0007(12)

loop_
_atom_type_symbol
_atom_type_description
_atom_type_scat_dispersion_real
_atom_type_scat_dispersion_imag
_atom_type_scat_source
C C 0.0033 0.0016 'International Tables Vol C Tables 4.2.6.8 and 6.1.1.4'
H H 0.0000 0.0000 'International Tables Vol C Tables 4.2.6.8 and 6.1.1.4'
N N 0.0061 0.0033 'International Tables Vol C Tables 4.2.6.8 and 6.1.1.4'
Cu Cu 0.3201 1.2651 'International Tables Vol C Tables 4.2.6.8 and 6.1.1.4'
Br Br -0.2901 2.4595 'International Tables Vol C Tables 4.2.6.8 and 6.1.1.4'

loop_
_geom_angle_atom_site_label_1
_geom_angle_atom_site_label_2
_geom_angle_atom_site_label_3
_geom_angle
_geom_angle_site_symmetry_1
_geom_angle_site_symmetry_3
_geom_angle_publ_flag
C1 Cu1 Br1 131.19(8) . . ?
C1 Cu1 Br2 128.39(8) . . ?
Br1 Cu1 Br2 99.164(16) . . ?
C6 Cu2 Br1 130.16(8) . . ?
C6 Cu2 Br2 129.49(8) . . ?
Br1 Cu2 Br2 99.157(16) . . ?
Cu1 Br1 Cu2 81.039(14) . . ?
Cu2 Br2 Cu1 80.638(14) . . ?
N2 C1 N5 103.5(2) . . ?
N2 C1 Cu1 132.48(19) . . ?
N5 C1 Cu1 123.55(19) . . ?
C1 N2 C3 110.8(2) . . ?
C1 N2 C11 125.0(2) . . ?
C3 N2 C11 124.0(2) . . ?
C4 C3 N2 107.6(3) . . ?
C3 C4 N5 105.9(3) . . ?
C1 N5 C4 112.2(2) . . ?
C1 N5 C5 123.7(2) . . ?
C4 N5 C5 123.4(2) . . ?
N5 C5 N5 110.0(3) . 2 ?
N10 C6 N7 103.5(2) . . ?
N10 C6 Cu2 123.94(19) . . ?
N7 C6 Cu2 132.2(2) . . ?
C6 N7 C8 110.6(2) . . ?
C6 N7 C15 124.8(2) . . ?
C8 N7 C15 124.5(2) . . ?
C9 C8 N7 107.7(3) . . ?
C8 C9 N10 105.9(3) . . ?
C6 N10 C9 112.3(2) . . ?
C6 N10 C10 123.56(19) . . ?
C9 N10 C10 123.5(2) . . ?
N10 C10 N10 109.4(3) 2_554 . ?
N2 C11 C14 108.2(2) . . ?
N2 C11 C12 109.6(2) . . ?
C14 C11 C12 111.1(3) . . ?
N2 C11 C13 108.6(2) . . ?
C14 C11 C13 110.1(2) . . ?
C12 C11 C13 109.2(3) . . ?
N7 C15 C18 108.8(2) . . ?
N7 C15 C17 109.8(2) . . ?
C18 C15 C17 111.1(2) . . ?
N7 C15 C16 108.6(2) . . ?
C18 C15 C16 109.5(2) . . ?
C17 C15 C16 109.1(2) . . ?

loop_
_geom_bond_atom_site_label_1
_geom_bond_atom_site_label_2
_geom_bond_distance
_geom_bond_site_symmetry_2
_geom_bond_publ_flag
Cu1 C1 1.913(3) . ?
Cu1 Br1 2.4355(5) . ?
Cu1 Br2 2.4552(4) . ?
Cu2 C6 1.917(3) . ?
Cu2 Br1 2.4453(5) . ?
Cu2 Br2 2.4457(4) . ?
C1 N2 1.361(3) . ?
C1 N5 1.366(3) . ?
N2 C3 1.391(4) . ?
N2 C11 1.499(3) . ?
C3 C4 1.342(4) . ?
C4 N5 1.382(4) . ?
N5 C5 1.456(3) . ?
C5 N5 1.456(3) 2 ?
C6 N10 1.360(3) . ?
C6 N7 1.365(3) . ?
N7 C8 1.388(4) . ?
N7 C15 1.495(3) . ?
C8 C9 1.340(4) . ?
C9 N10 1.380(4) . ?
N10 C10 1.463(3) . ?
C10 N10 1.463(3) 2_554 ?
C11 C14 1.516(4) . ?
C11 C12 1.524(4) . ?
C11 C13 1.532(4) . ?
C15 C18 1.518(4) . ?
C15 C17 1.520(4) . ?
C15 C16 1.532(4) . ?
